data_1000370
loop_
_publ_author_name
'de Kozak, A'
'Mary, Y'
'Gredin, P'
'Renaudin, J'
'Ferey, G'
'Babel, D'

_publ_section_title
;
The crystal structure of the binuclear fluorocompound Cs3 Ga2 F9
;
_journal_coden_ASTM EJSCE5
_journal_name_full
;
European Journal of Solid State Inorganic Chemistry
;
_journal_page_first 115
_journal_page_last 122
_journal_volume 31
_journal_year 1994
_chemical_formula_structural 'Cs3 (Ga2 F9)'
_chemical_formula_sum 'Cs3 F9 Ga2'
_chemical_name_systematic 'Tricaesium nonafluorodigallate'
_space_group_IT_number 185
_symmetry_cell_setting hexagonal
_symmetry_Int_Tables_number 185
_symmetry_space_group_name_Hall 'P 6c -2'
_symmetry_space_group_name_H-M 'P 63 c m'
_cell_angle_alpha 90
_cell_angle_beta 90
_cell_angle_gamma 120
_cell_formula_units_Z 6
_cell_length_a 10.945(2)
_cell_length_b 10.945(2)
_cell_length_c 14.756(4)
_cell_volume 1530.8
_refine_ls_R_factor_all 0.03
_cod_database_code 1000370

loop_
_symmetry_equiv_pos_as_xyz
x,y,z
-y,x-y,z
y-x,-x,z
y,x,z
x-y,-y,z
-x,y-x,z
-x,-y,1/2+z
y,y-x,1/2+z
x-y,x,1/2+z
-y,-x,1/2+z
y-x,y,1/2+z
x,x-y,1/2+z

loop_
_atom_site_aniso_label
_atom_site_aniso_U_11
_atom_site_aniso_U_12
_atom_site_aniso_U_13
_atom_site_aniso_U_22
_atom_site_aniso_U_23
_atom_site_aniso_U_33
Cs1 0.0200(7) 0.0095(5) 0.0009(7) 0.0189(9) 0. 0.0252(8)
Cs2 0.0207(7) 0.0100(5) -0.0072(8) 0.020(1) 0. 0.0503(11)
Cs3 0.0184(5) 0.0082(3) -0.0004(9) 0.0165(5) 0. 0.0277(8)
Ga1 0.0215(20) 0.0107(10) 0. 0.0215(20) 0. 0.0227(30)
Ga2 0.0159(13) 0.0080(7) 0. 0.0159(13) 0. 0.0169(19)
Ga3 0.0129(10) 0.0065(5) 0. 0.0129(10) 0. 0.0161(16)
Ga4 0.0144(14) 0.0072(7) 0. 0.0144(14) 0. 0.0232(17)
F1 0.0274(50) 0.0137(25) -0.0075(47) 0.0235(59) 0. 0.0178(59)
F2 0.0208(60) 0.0104(30) -0.0117(70) 0.0329(97) 0. 0.0687(120)
F3 0.0164(61) 0.0082(30) 0.0142(50) 0.0288(85) 0. 0.0168(53)
F4 0.0256(77) 0.0114(56) -0.0039(48) 0.022(8) -0.0055(48) 0.0376(71)
F5 0.0099(26) 0.0034(22) 0.0019(48) 0.0139(27) -0.0022(48) 0.0154(26)
F6 0.0129(40) -0.0037(28) -0.0031(32) 0.0098(38) -0.0114(33) 0.0235(47)

loop_
_atom_site_label
_atom_site_type_symbol
_atom_site_symmetry_multiplicity
_atom_site_Wyckoff_symbol
_atom_site_fract_x
_atom_site_fract_y
_atom_site_fract_z
_atom_site_occupancy
_atom_site_attached_hydrogens
_atom_site_calc_flag
Cs1 Cs1+ 6 c 0.6558(2) 0. 0. 1. 0 d
Cs2 Cs1+ 6 c 0.6625(4) 0. 0.3515(1) 1. 0 d
Cs3 Cs1+ 6 c 0.3205(2) 0. 0.1814(2) 1. 0 d
Ga1 Ga3+ 2 a 0. 0. 0.5993(4) 1. 0 d
Ga2 Ga3+ 2 a 0. 0. 0.4064(3) 1. 0 d
Ga3 Ga3+ 4 b 0.3333 0.6667 0.0828(3) 1. 0 d
Ga4 Ga3+ 4 b 0.3333 0.6667 0.2759(3) 1. 0 d
F1 F1- 6 c 0.1405(18) 0. 0.6505(10) 1. 0 d
F2 F1- 6 c 0.8745(24) 0. 0.5047(18) 1. 0 d
F3 F1- 6 c 0.1446(19) 0. 0.3517(11) 1. 0 d
F4 F1- 12 d 0.1911(18) 0.5220(19) 0.3325(8) 1. 0 d
F5 F1- 12 d 0.4619(10) 0.7987(11) 0.1803(8) 1. 0 d
F6 F1- 12 d 0.1819(14) 0.5131(13) 0.0246(8) 1. 0 d

loop_
_atom_type_symbol
_atom_type_oxidation_number
Cs1+ 1.000
Ga3+ 3.000
F1- -1.000
